data_7032376
loop_
_publ_author_name
'Chandra Patra, Sarat'
'Saha Roy, Amit'
'Manivannan, Vadivelu'
'Weyherm\"uller, Thomas'
'Ghosh, Prasanta'

_publ_section_title
;
 Ruthenium, osmium and rhodium complexes of 1,4-diaryl 1,4-diazabutadiene:
 radical versus non-radical states.
;
_journal_issue 36
_journal_name_full 'Dalton transactions (Cambridge, England : 2003)'
_journal_page_first 13731
_journal_page_last 13741
_journal_paper_doi 10.1039/c4dt01241k
_journal_volume 43
_journal_year 2014
_chemical_formula_sum 'C64 H56 Cl2 N4 O4 P2 Ru'
_chemical_formula_weight 1179.03
_chemical_name_systematic
;
 ?
;
_space_group_crystal_system monoclinic
_space_group_IT_number 15
_space_group_name_Hall '-C 2yc'
_space_group_name_H-M_alt 'C 1 2/c 1'
_symmetry_space_group_name_Hall '-C 2yc'
_symmetry_space_group_name_H-M 'C 1 2/c 1'
_atom_sites_solution_hydrogens geom
_atom_sites_solution_primary direct
_atom_sites_solution_secondary difmap
_audit_creation_method SHELXL-97
_cell_angle_alpha 90
_cell_angle_beta 114.4320(10)
_cell_angle_gamma 90
_cell_formula_units_Z 4
_cell_length_a 27.7677(3)
_cell_length_b 13.6919(2)
_cell_length_c 16.3250(2)
_cell_measurement_reflns_used 8613
_cell_measurement_temperature 293(2)
_cell_measurement_theta_max 23.19
_cell_measurement_theta_min 2.38
_cell_volume 5650.86(13)
_computing_structure_refinement 'SHELXL-97 (Sheldrick, 1997)'
_computing_structure_solution 'SHELXS-97 (Sheldrick, 1990)'
_diffrn_ambient_temperature 293(2)
_diffrn_measured_fraction_theta_full 1.000
_diffrn_measured_fraction_theta_max 0.977
_diffrn_measurement_device_type 'CCD area detector'
_diffrn_measurement_method 'phi and omega scans'
_diffrn_radiation_type MoK\a
_diffrn_radiation_wavelength 0.71073
_diffrn_reflns_av_R_equivalents 0.0542
_diffrn_reflns_av_unetI/netI 0.0519
_diffrn_reflns_Laue_measured_fraction_full 1.000
_diffrn_reflns_Laue_measured_fraction_max 0.977
_diffrn_reflns_limit_h_max 35
_diffrn_reflns_limit_h_min -36
_diffrn_reflns_limit_k_max 14
_diffrn_reflns_limit_k_min -18
_diffrn_reflns_limit_l_max 20
_diffrn_reflns_limit_l_min -20
_diffrn_reflns_number 36330
_diffrn_reflns_point_group_measured_fraction_full 1.000
_diffrn_reflns_point_group_measured_fraction_max 0.977
_diffrn_reflns_theta_full 25.242
_diffrn_reflns_theta_max 28.234
_diffrn_reflns_theta_min 1.611
_diffrn_source 'fine-focus sealed tube'
_exptl_absorpt_coefficient_mu 0.481
_exptl_absorpt_correction_T_max 0.857
_exptl_absorpt_correction_T_min 0.802
_exptl_absorpt_correction_type multi-scan
_exptl_absorpt_process_details SADABS
_exptl_crystal_density_diffrn 1.386
_exptl_crystal_density_method 'not measured'
_exptl_crystal_description Blocks
_exptl_crystal_F_000 2432
_exptl_crystal_size_max 0.45
_exptl_crystal_size_mid 0.38
_exptl_crystal_size_min 0.32
_refine_diff_density_max 0.373
_refine_diff_density_min -0.280
_refine_diff_density_rms 0.048
_refine_ls_extinction_method none
_refine_ls_goodness_of_fit_ref 0.928
_refine_ls_hydrogen_treatment constr
_refine_ls_matrix_type full
_refine_ls_number_parameters 421
_refine_ls_number_reflns 6814
_refine_ls_number_restraints 277
_refine_ls_restrained_S_all 0.931
_refine_ls_R_factor_all 0.0553
_refine_ls_R_factor_gt 0.0323
_refine_ls_shift/su_max 0.001
_refine_ls_shift/su_mean 0.000
_refine_ls_structure_factor_coef Fsqd
_refine_ls_weighting_details
;
 w=1/[\s^2^(Fo^2^)+(0.0289P)^2^]
 where P=(Fo^2^+2Fc^2^)/3
;
_refine_ls_weighting_scheme calc
_refine_ls_wR_factor_gt 0.0627
_refine_ls_wR_factor_ref 0.0686
_reflns_Friedel_coverage 0.000
_reflns_number_gt 4798
_reflns_number_total 6814
_reflns_threshold_expression 'I > 2\s(I)'
_cod_duplicate_entry 7031729
_cod_data_source_file c4dt01241k2.cif
_cod_data_source_block 1.2toluene
_cod_depositor_comments
;
The following automatic conversions were performed:

'_exptl_absorpt_correction_type' value 'Multi-Scan' changed to
'multi-scan' according to
/usr/data/users/saulius/crontab/automatic-downloads/current/RSC/lib/dictionaries/cif_core.dic
dictionary named 'cif_core.dic' version 2.4.2 from 2011-04-26.

Automatic conversion script
Id: cif_fix_values 2281 2013-09-26 08:29:07Z andrius 
;
_cod_original_cell_volume 5650.85(13)
_cod_database_code 7032376
_shelx_space_group_comment
;
The symmetry employed for this shelxl refinement is uniquely defined
by the following loop, which should always be used as a source of
symmetry information in preference to the above space-group names.
They are only intended as comments.
;
_shelxl_version_number 2013-2

loop_
_space_group_symop_operation_xyz
'x, y, z'
'-x, y, -z+1/2'
'x+1/2, y+1/2, z'
'-x+1/2, y+1/2, -z+1/2'
'-x, -y, -z'
'x, -y, z-1/2'
'-x+1/2, -y+1/2, -z'
'x+1/2, -y+1/2, z-1/2'

loop_
_atom_site_label
_atom_site_type_symbol
_atom_site_fract_x
_atom_site_fract_y
_atom_site_fract_z
_atom_site_U_iso_or_equiv
_atom_site_adp_type
_atom_site_occupancy
_atom_site_site_symmetry_order
_atom_site_calc_flag
_atom_site_refinement_flags_posn
_atom_site_refinement_flags_adp
_atom_site_refinement_flags_occupancy
_atom_site_disorder_assembly
_atom_site_disorder_group
Ru1 Ru 0.0000 0.13462(2) 0.7500 0.03464(7) Uani 1 2 d S T P . .
P1 P 0.09256(2) 0.11980(3) 0.77997(3) 0.03863(13) Uani 1 1 d . . . . .
Cl1 Cl -0.00965(2) 0.00889(3) 0.64004(3) 0.04738(13) Uani 1 1 d . . . . .
N1 N -0.00837(5) 0.25106(10) 0.66605(10) 0.0378(4) Uani 1 1 d . . . . .
N2 N 0.0300(19) 0.395(3) 0.4231(12) 0.0716(13) Uani 0.586(3) 1 d D . P A 1
O1 O 0.0514(4) 0.4622(10) 0.4742(8) 0.085(2) Uani 0.586(3) 1 d D U P A 1
O2 O 0.0325(5) 0.3825(11) 0.3500(8) 0.111(3) Uani 0.586(3) 1 d D U P A 1
N2' N 0.034(3) 0.400(4) 0.4359(18) 0.0716(13) Uani 0.414(3) 1 d D . P A 2
O1' O 0.0672(7) 0.4509(15) 0.4914(13) 0.085(2) Uani 0.414(3) 1 d D U P A 2
O2' O 0.0194(7) 0.4096(17) 0.3540(13) 0.111(3) Uani 0.414(3) 1 d D U P A 2
C1 C -0.01566(7) 0.25337(13) 0.57368(13) 0.0407(4) Uani 1 1 d . . . . .
C2 C 0.01131(8) 0.32192(14) 0.54601(14) 0.0462(5) Uani 1 1 d . . . . .
H2A H 0.0343 0.3662 0.5867 0.055 Uiso 1 1 calc R U . . .
C3 C 0.00337(8) 0.32276(16) 0.45768(15) 0.0533(5) Uani 1 1 d D . . . .
C4 C -0.02931(9) 0.25712(18) 0.39558(15) 0.0635(6) Uani 1 1 d . . . . .
H4A H -0.0331 0.2580 0.3363 0.076 Uiso 1 1 calc R U . . .
C5 C -0.05617(9) 0.19031(17) 0.42382(15) 0.0601(6) Uani 1 1 d . . . . .
H5A H -0.0790 0.1461 0.3829 0.072 Uiso 1 1 calc R U . . .
C6 C -0.04963(8) 0.18823(14) 0.51194(13) 0.0486(5) Uani 1 1 d . . . . .
H6A H -0.0681 0.1428 0.5302 0.058 Uiso 1 1 calc R U . . .
C7 C -0.00455(8) 0.33714(13) 0.70466(12) 0.0459(5) Uani 1 1 d . . . . .
H7A H -0.0078 0.3950 0.6729 0.069 Uiso 1 1 calc R U . . .
C8 C 0.12275(7) -0.00153(13) 0.78813(13) 0.0426(5) Uani 1 1 d . . . . .
C9 C 0.10156(8) -0.08623(14) 0.80521(13) 0.0494(5) Uani 1 1 d . . . . .
H9A H 0.0694 -0.0840 0.8103 0.059 Uiso 1 1 calc R U . . .
C10 C 0.12765(9) -0.17438(15) 0.81479(14) 0.0582(6) Uani 1 1 d . . . . .
H10A H 0.1133 -0.2306 0.8276 0.070 Uiso 1 1 calc R U . . .
C11 C 0.17415(10) -0.17982(18) 0.80563(15) 0.0689(7) Uani 1 1 d . . . . .
H11A H 0.1913 -0.2395 0.8118 0.083 Uiso 1 1 calc R U . . .
C12 C 0.19531(9) -0.09741(19) 0.78747(17) 0.0757(7) Uani 1 1 d . . . . .
H12A H 0.2267 -0.1010 0.7801 0.091 Uiso 1 1 calc R U . . .
C13 C 0.17035(8) -0.00823(16) 0.77990(16) 0.0623(6) Uani 1 1 d . . . . .
H13A H 0.1857 0.0479 0.7692 0.075 Uiso 1 1 calc R U . . .
C14 C 0.13666(7) 0.17633(14) 0.88602(13) 0.0458(5) Uani 1 1 d . . . . .
C15 C 0.16891(9) 0.11964(17) 0.95849(16) 0.0684(7) Uani 1 1 d . . . . .
H15A H 0.1707 0.0525 0.9516 0.082 Uiso 1 1 calc R U . . .
C16 C 0.19846(11) 0.1623(2) 1.04093(18) 0.0972(10) Uani 1 1 d . . . . .
H16A H 0.2200 0.1236 1.0889 0.117 Uiso 1 1 calc R U . . .
C17 C 0.19637(11) 0.2604(2) 1.05270(19) 0.0984(10) Uani 1 1 d . . . . .
H17A H 0.2163 0.2884 1.1085 0.118 Uiso 1 1 calc R U . . .
C18 C 0.16477(11) 0.31777(19) 0.98207(19) 0.0799(8) Uani 1 1 d . . . . .
H18A H 0.1634 0.3848 0.9899 0.096 Uiso 1 1 calc R U . . .
C19 C 0.13497(8) 0.27638(15) 0.89950(15) 0.0553(6) Uani 1 1 d . . . . .
H19A H 0.1134 0.3159 0.8522 0.066 Uiso 1 1 calc R U . . .
C20 C 0.11088(7) 0.17323(14) 0.69344(13) 0.0426(5) Uani 1 1 d . . . . .
C21 C 0.14457(8) 0.25191(15) 0.70660(15) 0.0587(6) Uani 1 1 d . . . . .
H21A H 0.1584 0.2839 0.7618 0.070 Uiso 1 1 calc R U . . .
C22 C 0.15770(9) 0.28309(18) 0.63747(18) 0.0730(7) Uani 1 1 d . . . . .
H22A H 0.1800 0.3366 0.6467 0.088 Uiso 1 1 calc R U . . .
C23 C 0.13838(9) 0.23632(19) 0.55597(17) 0.0708(7) Uani 1 1 d . . . . .
H23A H 0.1479 0.2573 0.5105 0.085 Uiso 1 1 calc R U . . .
C24 C 0.10507(8) 0.15862(17) 0.54198(15) 0.0603(6) Uani 1 1 d . . . . .
H24A H 0.0918 0.1268 0.4867 0.072 Uiso 1 1 calc R U . . .
C25 C 0.09101(8) 0.12692(14) 0.60950(14) 0.0500(5) Uani 1 1 d . . . . .
H25A H 0.0681 0.0742 0.5990 0.060 Uiso 1 1 calc R U . . .
C31 C 0.1997(2) 0.4347(4) 0.3781(4) 0.0905(15) Uani 0.586(3) 1 d D U P A 1
C32 C 0.1445(2) 0.4473(6) 0.3421(5) 0.0842(18) Uani 0.586(3) 1 d D U P A 1
H32 H 0.1289 0.4470 0.3827 0.101 Uiso 0.586(3) 1 calc R U P A 1
C33 C 0.1142(4) 0.4591(5) 0.2603(5) 0.103(2) Uani 0.586(3) 1 d D U P A 1
H33 H 0.0779 0.4683 0.2407 0.124 Uiso 0.586(3) 1 calc R U P A 1
C34 C 0.1415(3) 0.4569(5) 0.1947(5) 0.117(2) Uani 0.586(3) 1 d D U P A 1
H34 H 0.1220 0.4616 0.1328 0.141 Uiso 0.586(3) 1 calc R U P A 1
C35 C 0.1904(3) 0.4487(5) 0.2274(5) 0.1086(19) Uani 0.586(3) 1 d D U P A 1
H35 H 0.2067 0.4522 0.1878 0.130 Uiso 0.586(3) 1 calc R U P A 1
C36 C 0.2216(3) 0.4352(7) 0.3139(5) 0.0853(18) Uani 0.586(3) 1 d D U P A 1
H36 H 0.2577 0.4260 0.3321 0.102 Uiso 0.586(3) 1 calc R U P A 1
C37 C 0.2317(2) 0.4149(6) 0.4716(5) 0.106(2) Uani 0.586(3) 1 d D U P A 1
H37A H 0.2681 0.4091 0.4811 0.159 Uiso 0.586(3) 1 calc R U P A 1
H37B H 0.2203 0.3549 0.4885 0.159 Uiso 0.586(3) 1 calc R U P A 1
H37C H 0.2281 0.4673 0.5076 0.159 Uiso 0.586(3) 1 calc R U P A 1
C31' C 0.1595(3) 0.4537(5) 0.2933(5) 0.0937(19) Uani 0.414(3) 1 d D U P A 2
C32' C 0.1612(3) 0.4397(9) 0.3809(6) 0.086(2) Uani 0.414(3) 1 d D U P A 2
H32' H 0.1295 0.4436 0.3874 0.104 Uiso 0.414(3) 1 calc R U P A 2
C33' C 0.2029(3) 0.4221(8) 0.4507(8) 0.099(2) Uani 0.414(3) 1 d D U P A 2
H33' H 0.2030 0.4187 0.5077 0.119 Uiso 0.414(3) 1 calc R U P A 2
C34' C 0.2530(3) 0.4071(6) 0.4352(7) 0.092(2) Uani 0.414(3) 1 d D U P A 2
H34' H 0.2844 0.3876 0.4821 0.110 Uiso 0.414(3) 1 calc R U P A 2
C35' C 0.2508(3) 0.4217(6) 0.3575(6) 0.092(2) Uani 0.414(3) 1 d D U P A 2
H35' H 0.2824 0.4176 0.3507 0.110 Uiso 0.414(3) 1 calc R U P A 2
C36' C 0.2079(4) 0.4421(12) 0.2853(7) 0.099(3) Uani 0.414(3) 1 d D U P A 2
H36' H 0.2094 0.4488 0.2297 0.119 Uiso 0.414(3) 1 calc R U P A 2
C37' C 0.1140(4) 0.4748(9) 0.2101(7) 0.118(4) Uani 0.414(3) 1 d D U P A 2
H37D H 0.1250 0.4789 0.1617 0.177 Uiso 0.414(3) 1 calc R U P A 2
H37E H 0.0986 0.5358 0.2158 0.177 Uiso 0.414(3) 1 calc R U P A 2
H37F H 0.0884 0.4236 0.1979 0.177 Uiso 0.414(3) 1 calc R U P A 2

loop_
_atom_site_aniso_label
_atom_site_aniso_U_11
_atom_site_aniso_U_22
_atom_site_aniso_U_33
_atom_site_aniso_U_23
_atom_site_aniso_U_13
_atom_site_aniso_U_12
Ru1 0.03918(12) 0.02909(11) 0.03662(14) 0.000 0.01666(10) 0.000
P1 0.0400(3) 0.0331(3) 0.0428(3) 0.0021(2) 0.0171(2) 0.0017(2)
Cl1 0.0564(3) 0.0398(3) 0.0501(3) -0.0091(2) 0.0262(3) -0.0058(2)
N1 0.0402(9) 0.0351(8) 0.0384(10) 0.0004(7) 0.0165(8) -0.0013(7)
N2 0.070(6) 0.098(3) 0.048(5) 0.024(5) 0.025(7) -0.0042(16)
O1 0.085(6) 0.084(3) 0.083(5) 0.020(3) 0.032(4) -0.020(4)
O2 0.108(6) 0.178(8) 0.0628(18) 0.020(3) 0.052(3) -0.032(5)
N2' 0.070(6) 0.098(3) 0.048(5) 0.024(5) 0.025(7) -0.0042(16)
O1' 0.085(6) 0.084(3) 0.083(5) 0.020(3) 0.032(4) -0.020(4)
O2' 0.108(6) 0.178(8) 0.0628(18) 0.020(3) 0.052(3) -0.032(5)
C1 0.0466(11) 0.0381(10) 0.0376(12) 0.0065(9) 0.0176(9) 0.0072(9)
C2 0.0505(12) 0.0429(11) 0.0434(13) 0.0076(9) 0.0176(10) 0.0028(9)
C3 0.0548(13) 0.0596(14) 0.0474(14) 0.0177(11) 0.0231(11) 0.0051(11)
C4 0.0705(16) 0.0792(17) 0.0388(13) 0.0088(12) 0.0207(12) 0.0054(13)
C5 0.0673(15) 0.0629(15) 0.0435(14) -0.0036(11) 0.0164(12) -0.0033(12)
C6 0.0578(13) 0.0448(12) 0.0419(13) 0.0023(10) 0.0194(11) -0.0004(10)
C7 0.0592(12) 0.0332(10) 0.0473(12) 0.0040(8) 0.0242(11) 0.0001(9)
C8 0.0465(11) 0.0380(10) 0.0411(12) 0.0023(9) 0.0159(10) 0.0078(9)
C9 0.0602(13) 0.0412(11) 0.0486(13) 0.0028(10) 0.0243(11) 0.0082(10)
C10 0.0816(17) 0.0373(11) 0.0533(15) 0.0044(10) 0.0255(13) 0.0079(11)
C11 0.0806(18) 0.0526(15) 0.0682(17) 0.0050(12) 0.0255(14) 0.0287(13)
C12 0.0642(16) 0.0729(17) 0.097(2) 0.0128(15) 0.0401(15) 0.0279(14)
C13 0.0540(13) 0.0531(13) 0.0835(18) 0.0133(12) 0.0322(13) 0.0144(11)
C14 0.0433(11) 0.0443(11) 0.0476(13) -0.0001(10) 0.0165(10) 0.0005(9)
C15 0.0726(16) 0.0614(15) 0.0541(16) -0.0043(12) 0.0092(13) 0.0113(12)
C16 0.103(2) 0.089(2) 0.0601(19) -0.0062(15) -0.0054(16) 0.0209(17)
C17 0.104(2) 0.093(2) 0.0624(19) -0.0244(17) -0.0019(17) -0.0038(18)
C18 0.090(2) 0.0592(16) 0.080(2) -0.0227(15) 0.0246(16) -0.0164(14)
C19 0.0558(13) 0.0479(13) 0.0568(15) -0.0038(11) 0.0180(11) -0.0047(10)
C20 0.0367(10) 0.0402(10) 0.0516(13) 0.0074(9) 0.0188(10) 0.0038(8)
C21 0.0565(13) 0.0567(14) 0.0646(15) -0.0011(11) 0.0268(12) -0.0121(11)
C22 0.0701(16) 0.0712(16) 0.084(2) 0.0043(14) 0.0386(15) -0.0269(13)
C23 0.0741(17) 0.0825(18) 0.0688(18) 0.0122(14) 0.0426(15) -0.0091(14)
C24 0.0585(14) 0.0724(16) 0.0525(15) 0.0036(12) 0.0255(12) -0.0013(12)
C25 0.0490(12) 0.0501(12) 0.0537(14) 0.0038(11) 0.0242(11) -0.0019(10)
C31 0.091(3) 0.056(2) 0.115(3) -0.007(3) 0.033(3) -0.023(2)
C32 0.075(3) 0.060(3) 0.121(4) -0.011(4) 0.044(3) -0.011(3)
C33 0.099(4) 0.071(3) 0.131(5) 0.002(4) 0.039(4) -0.016(3)
C34 0.120(4) 0.077(3) 0.131(4) 0.009(3) 0.027(4) -0.017(4)
C35 0.114(4) 0.071(3) 0.132(4) -0.005(4) 0.042(4) -0.021(3)
C36 0.080(4) 0.068(3) 0.115(4) -0.009(4) 0.047(3) -0.018(3)
C37 0.087(5) 0.107(4) 0.110(5) -0.002(4) 0.027(4) -0.021(5)
C31' 0.087(3) 0.055(3) 0.122(4) 0.002(3) 0.025(3) -0.021(3)
C32' 0.071(4) 0.061(3) 0.126(5) -0.009(4) 0.040(4) -0.013(4)
C33' 0.097(5) 0.070(4) 0.125(5) -0.010(4) 0.041(4) -0.020(4)
C34' 0.083(4) 0.075(3) 0.117(5) -0.017(4) 0.040(4) -0.017(3)
C35' 0.094(4) 0.070(4) 0.111(5) -0.004(4) 0.041(4) -0.014(4)
C36' 0.101(4) 0.066(3) 0.118(5) 0.000(4) 0.034(4) -0.018(4)
C37' 0.086(6) 0.082(6) 0.153(8) 0.017(6) 0.016(7) -0.007(5)

loop_
_atom_type_symbol
_atom_type_description
_atom_type_scat_dispersion_real
_atom_type_scat_dispersion_imag
_atom_type_scat_source
C C 0.0033 0.0016 'International Tables Vol C Tables 4.2.6.8 and 6.1.1.4'
H H 0.0000 0.0000 'International Tables Vol C Tables 4.2.6.8 and 6.1.1.4'
Cl Cl 0.1484 0.1585 'International Tables Vol C Tables 4.2.6.8 and 6.1.1.4'
N N 0.0061 0.0033 'International Tables Vol C Tables 4.2.6.8 and 6.1.1.4'
O O 0.0106 0.0060 'International Tables Vol C Tables 4.2.6.8 and 6.1.1.4'
P P 0.1023 0.0942 'International Tables Vol C Tables 4.2.6.8 and 6.1.1.4'
Ru Ru -1.2594 0.8363 'International Tables Vol C Tables 4.2.6.8 and 6.1.1.4'

loop_
_geom_angle_atom_site_label_1
_geom_angle_atom_site_label_2
_geom_angle_atom_site_label_3
_geom_angle
_geom_angle_site_symmetry_1
_geom_angle_site_symmetry_3
N1 Ru1 N1 78.03(8) . 2_556
N1 Ru1 P1 96.47(4) . 2_556
N1 Ru1 P1 91.02(4) 2_556 2_556
N1 Ru1 P1 91.01(4) . .
N1 Ru1 P1 96.47(4) 2_556 .
P1 Ru1 P1 170.37(2) 2_556 .
N1 Ru1 Cl1 96.32(4) . .
N1 Ru1 Cl1 174.29(4) 2_556 .
P1 Ru1 Cl1 90.449(16) 2_556 .
P1 Ru1 Cl1 82.693(16) . .
N1 Ru1 Cl1 174.29(4) . 2_556
N1 Ru1 Cl1 96.32(4) 2_556 2_556
P1 Ru1 Cl1 82.692(16) 2_556 2_556
P1 Ru1 Cl1 90.451(16) . 2_556
Cl1 Ru1 Cl1 89.34(2) . 2_556
C14 P1 C20 105.62(9) . .
C14 P1 C8 101.95(9) . .
C20 P1 C8 98.75(9) . .
C14 P1 Ru1 113.31(6) . .
C20 P1 Ru1 114.81(6) . .
C8 P1 Ru1 120.30(6) . .
C7 N1 C1 115.48(15) . .
C7 N1 Ru1 114.23(12) . .
C1 N1 Ru1 130.25(11) . .
O1 N2 O2 124.1(9) . .
O1 N2 C3 115.0(14) . .
O2 N2 C3 120.8(16) . .
O1' N2' O2' 123.2(12) . .
O1' N2' C3 124.5(18) . .
O2' N2' C3 112.2(19) . .
C6 C1 C2 119.73(18) . .
C6 C1 N1 120.53(17) . .
C2 C1 N1 119.74(17) . .
C3 C2 C1 118.4(2) . .
C2 C3 C4 122.8(2) . .
C2 C3 N2' 113.6(8) . .
C4 C3 N2' 123.6(8) . .
C2 C3 N2 121.4(6) . .
C4 C3 N2 115.9(6) . .
C5 C4 C3 118.1(2) . .
C6 C5 C4 120.7(2) . .
C5 C6 C1 120.3(2) . .
N1 C7 C7 116.76(10) . 2_556
C9 C8 C13 117.87(18) . .
C9 C8 P1 123.62(15) . .
C13 C8 P1 118.47(15) . .
C8 C9 C10 120.6(2) . .
C11 C10 C9 120.8(2) . .
C12 C11 C10 119.6(2) . .
C11 C12 C13 120.4(2) . .
C12 C13 C8 120.8(2) . .
C15 C14 C19 117.9(2) . .
C15 C14 P1 120.90(16) . .
C19 C14 P1 120.89(16) . .
C16 C15 C14 120.5(2) . .
C17 C16 C15 120.8(3) . .
C16 C17 C18 119.8(3) . .
C17 C18 C19 120.2(2) . .
C18 C19 C14 120.9(2) . .
C21 C20 C25 118.18(19) . .
C21 C20 P1 125.04(16) . .
C25 C20 P1 116.70(14) . .
C20 C21 C22 120.1(2) . .
C23 C22 C21 121.1(2) . .
C24 C23 C22 119.5(2) . .
C23 C24 C25 120.4(2) . .
C24 C25 C20 120.74(19) . .
C32 C31 C36 114.7(6) . .
C32 C31 C37 123.6(6) . .
C36 C31 C37 121.5(6) . .
C33 C32 C31 126.4(7) . .
C32 C33 C34 115.2(8) . .
C35 C34 C33 117.8(7) . .
C34 C35 C36 125.8(8) . .
C35 C36 C31 119.9(6) . .
C36' C31' C32' 116.1(7) . .
C36' C31' C37' 115.4(8) . .
C32' C31' C37' 128.5(9) . .
C33' C32' C31' 124.6(9) . .
C32' C33' C34' 115.7(9) . .
C35' C34' C33' 118.5(8) . .
C34' C35' C36' 125.8(9) . .
C35' C36' C31' 119.1(9) . .

loop_
_geom_bond_atom_site_label_1
_geom_bond_atom_site_label_2
_geom_bond_distance
_geom_bond_site_symmetry_2
Ru1 N1 2.0519(14) .
Ru1 N1 2.0519(14) 2_556
Ru1 P1 2.4179(5) 2_556
Ru1 P1 2.4179(5) .
Ru1 Cl1 2.4206(5) .
Ru1 Cl1 2.4206(5) 2_556
P1 C14 1.828(2) .
P1 C20 1.840(2) .
P1 C8 1.8406(18) .
N1 C7 1.320(2) .
N1 C1 1.437(2) .
N2 O1 1.218(13) .
N2 O2 1.236(17) .
N2 C3 1.480(5) .
N2' O1' 1.216(14) .
N2' O2' 1.235(18) .
N2' C3 1.480(7) .
C1 C6 1.384(3) .
C1 C2 1.388(2) .
C2 C3 1.366(3) .
C3 C4 1.378(3) .
C4 C5 1.375(3) .
C5 C6 1.374(3) .
C7 C7 1.395(4) 2_556
C8 C9 1.380(3) .
C8 C13 1.386(3) .
C9 C10 1.383(3) .
C10 C11 1.362(3) .
C11 C12 1.360(3) .
C12 C13 1.384(3) .
C14 C15 1.388(3) .
C14 C19 1.391(3) .
C15 C16 1.383(3) .
C16 C17 1.361(3) .
C17 C18 1.371(3) .
C18 C19 1.378(3) .
C20 C21 1.384(3) .
C20 C25 1.400(3) .
C21 C22 1.389(3) .
C22 C23 1.370(3) .
C23 C24 1.366(3) .
C24 C25 1.383(3) .
C31 C32 1.408(6) .
C31 C36 1.412(7) .
C31 C37 1.439(8) .
C32 C33 1.260(9) .
C33 C34 1.550(10) .
C34 C35 1.242(7) .
C35 C36 1.329(8) .
C31' C36' 1.412(9) .
C31' C32' 1.424(8) .
C31' C37' 1.451(10) .
C32' C33' 1.267(10) .
C33' C34' 1.526(11) .
C34' C35' 1.261(8) .
C35' C36' 1.313(10) .
